data_4115263
loop_
_publ_author_name
'Paola Gilli'
'Valerio Bertolasi'
'Loretta Pretto'
'Anton\'in Ly\<cka'
'Gastone Gilli'

_publ_section_title
;
 The Nature of Solid-State N-H...O/O-H...N Tautomeric Competition in
 Resonant Systems. Intramolecular Proton Transfer in Low-Barrier Hydrogen
 Bonds Formed by the ...OC-CN-NH... <--> ...HO-CC-NN...
 Ketohydrazone-Azoenol System. A Variable-Temperature X-ray
 Crystallographic and DFT Computational Study
;
_journal_name_full 'Journal of the American Chemical Society'
_journal_page_first 13554
_journal_page_last 13567
_journal_paper_doi 10.1021/ja020589x
_journal_volume 124
_journal_year 2002
_chemical_formula_moiety 'C16 H11 F N2 O'
_chemical_formula_sum 'C16 H11 F N2 O'
_chemical_formula_weight 266.27
_chemical_name_systematic
;
(1Z)-naphthalene-1,2-dione 1-[(2-fluorophenyl)hydrazone]
;
_space_group_IT_number 29
_symmetry_cell_setting orthorhombic
_symmetry_space_group_name_Hall 'P 2c -2ac'
_symmetry_space_group_name_H-M 'P c a 21'
_atom_sites_solution_hydrogens difmap
_atom_sites_solution_primary direct
_atom_sites_solution_secondary difmap
_audit_creation_method SHELXL-97
_cell_angle_alpha 90.00
_cell_angle_beta 90.00
_cell_angle_gamma 90.00
_cell_formula_units_Z 4
_cell_length_a 23.7049(9)
_cell_length_b 7.2711(3)
_cell_length_c 7.2535(3)
_cell_measurement_reflns_used 6164
_cell_measurement_temperature 200
_cell_measurement_theta_max 27.47
_cell_measurement_theta_min 2.93
_cell_volume 1250.22(9)
_computing_cell_refinement 'Denzo-SMN (Otwinowski & Minor, 1997)'
_computing_data_collection 'Kappa CCD server software (Nonius, 1997)'
_computing_data_reduction 'Denzo-SMN (Otwinowski & Minor, 1997)'
_computing_molecular_graphics 'ORTEP II (C.K. Johnson, 1976)'
_computing_publication_material
;
SHELXL-97 (Sheldrick, 1997); PARST (Nardelli, 1983, 1985)
;
_computing_structure_refinement 'SHELXL-97 (Sheldrick, 1997)'
_computing_structure_solution 'SIR92 (Altomare et al., 1994)'
_diffrn_ambient_temperature 200
_diffrn_measured_fraction_theta_full 0.990
_diffrn_measured_fraction_theta_max 0.990
_diffrn_measurement_device_type 'Nonius Kappa CCD'
_diffrn_measurement_method '\f scans and \w scans'
_diffrn_radiation_monochromator graphite
_diffrn_radiation_source 'fine-focus sealed tube'
_diffrn_radiation_type MoK\a
_diffrn_radiation_wavelength 0.71070
_diffrn_reflns_av_R_equivalents 0.033
_diffrn_reflns_av_sigmaI/netI 0.0373
_diffrn_reflns_limit_h_max 30
_diffrn_reflns_limit_h_min -30
_diffrn_reflns_limit_k_max 9
_diffrn_reflns_limit_k_min 0
_diffrn_reflns_limit_l_max 7
_diffrn_reflns_limit_l_min -9
_diffrn_reflns_number 6164
_diffrn_reflns_theta_full 27.47
_diffrn_reflns_theta_max 27.47
_diffrn_reflns_theta_min 2.93
_exptl_absorpt_coefficient_mu 0.100
_exptl_absorpt_correction_type none
_exptl_crystal_colour red
_exptl_crystal_density_diffrn 1.415
_exptl_crystal_description needle
_exptl_crystal_F_000 552
_exptl_crystal_size_max 0.40
_exptl_crystal_size_mid 0.12
_exptl_crystal_size_min 0.07
_refine_diff_density_max 0.141
_refine_diff_density_min -0.152
_refine_diff_density_rms 0.033
_refine_ls_abs_structure_details 'Flack H D (1983), Acta Cryst. A39, 876-881'
_refine_ls_abs_structure_Flack 0.1(11)
_refine_ls_extinction_method none
_refine_ls_goodness_of_fit_ref 1.129
_refine_ls_hydrogen_treatment refall
_refine_ls_matrix_type full
_refine_ls_number_parameters 227
_refine_ls_number_reflns 2317
_refine_ls_number_restraints 1
_refine_ls_restrained_S_all 1.129
_refine_ls_R_factor_all 0.0468
_refine_ls_R_factor_gt 0.0385
_refine_ls_shift/su_max 0.002
_refine_ls_shift/su_mean 0.000
_refine_ls_structure_factor_coef Fsqd
_refine_ls_weighting_details 'calc w=1/[\s^2^(Fo^2^)+(0.0362P)^2^+0.1892P] where P=(Fo^2^+2Fc^2^)/3'
_refine_ls_weighting_scheme calc
_refine_ls_wR_factor_gt 0.0846
_refine_ls_wR_factor_ref 0.0910
_reflns_number_gt 2096
_reflns_number_total 2317
_reflns_threshold_expression I>2sigma(I)
_cod_data_source_file ja020589x_7.cif
_cod_data_source_block oF(200K)
_cod_database_code 4115263

loop_
_symmetry_equiv_pos_as_xyz
'x, y, z'
'-x, -y, z+1/2'
'-x+1/2, y, z+1/2'
'x+1/2, -y, z'

loop_
_atom_site_label
_atom_site_type_symbol
_atom_site_fract_x
_atom_site_fract_y
_atom_site_fract_z
_atom_site_U_iso_or_equiv
_atom_site_adp_type
_atom_site_occupancy
_atom_site_symmetry_multiplicity
_atom_site_calc_flag
_atom_site_refinement_flags
F1 F 0.01551(5) 0.00054(18) 0.1810 0.0699(5) Uani 1 1 d .
O1 O 0.14629(7) -0.2080(2) -0.0128(4) 0.0536(4) Uani 1 1 d D
H2B H 0.116(3) -0.129(11) 0.028(13) 0.064 Uiso 0.27(4) 1 d PD
N1 N 0.17402(6) 0.1559(2) 0.1068(4) 0.0369(4) Uani 1 1 d .
N2 N 0.12067(6) 0.1110(2) 0.1029(4) 0.0404(4) Uani 1 1 d D
H2A H 0.1083(13) -0.010(4) 0.069(5) 0.048 Uiso 0.73(4) 1 d PD
C1 C 0.21185(8) 0.0294(2) 0.0572(4) 0.0358(4) Uani 1 1 d .
C2 C 0.19734(9) -0.1550(3) -0.0028(4) 0.0435(5) Uani 1 1 d .
C3 C 0.24304(11) -0.2777(3) -0.0491(4) 0.0491(5) Uani 1 1 d .
C4 C 0.29692(11) -0.2259(3) -0.0325(4) 0.0512(5) Uani 1 1 d .
C5 C 0.31327(9) -0.0459(3) 0.0291(4) 0.0423(5) Uani 1 1 d .
C6 C 0.27092(7) 0.0840(3) 0.0731(4) 0.0376(4) Uani 1 1 d .
C7 C 0.37030(9) 0.0048(4) 0.0478(4) 0.0527(6) Uani 1 1 d .
C8 C 0.38516(9) 0.1754(3) 0.1082(4) 0.0541(6) Uani 1 1 d .
C9 C 0.34360(8) 0.3034(3) 0.1502(4) 0.0499(5) Uani 1 1 d .
C10 C 0.28719(8) 0.2592(3) 0.1341(4) 0.0420(5) Uani 1 1 d .
C11 C 0.08113(7) 0.2420(3) 0.1628(4) 0.0390(4) Uani 1 1 d .
C12 C 0.02688(8) 0.1823(3) 0.2036(4) 0.0474(5) Uani 1 1 d .
C13 C -0.01404(9) 0.2973(3) 0.2706(4) 0.0531(6) Uani 1 1 d .
C14 C -0.00075(10) 0.4807(4) 0.2946(4) 0.0532(6) Uani 1 1 d .
C15 C 0.05276(9) 0.5451(3) 0.2507(4) 0.0504(5) Uani 1 1 d .
C16 C 0.09347(8) 0.4265(3) 0.1863(4) 0.0441(5) Uani 1 1 d .
H3 H 0.2323(9) -0.395(3) -0.084(3) 0.051(6) Uiso 1 1 d .
H4 H 0.3284(11) -0.314(3) -0.070(4) 0.064(7) Uiso 1 1 d .
H7 H 0.3966(11) -0.090(3) 0.021(3) 0.062(7) Uiso 1 1 d .
H8 H 0.4253(10) 0.207(3) 0.121(3) 0.056(6) Uiso 1 1 d .
H9 H 0.3552(9) 0.426(3) 0.195(4) 0.060(7) Uiso 1 1 d .
H10 H 0.2574(10) 0.352(3) 0.160(3) 0.054(6) Uiso 1 1 d .
H14 H -0.0292(11) 0.563(3) 0.342(4) 0.054(6) Uiso 1 1 d .
H15 H 0.0608(10) 0.681(3) 0.264(3) 0.058(7) Uiso 1 1 d .
H13 H -0.0503(10) 0.235(3) 0.300(4) 0.067(7) Uiso 1 1 d .
H16 H 0.1304(10) 0.470(3) 0.155(3) 0.048(6) Uiso 1 1 d .

loop_
_atom_site_aniso_label
_atom_site_aniso_U_11
_atom_site_aniso_U_22
_atom_site_aniso_U_33
_atom_site_aniso_U_23
_atom_site_aniso_U_13
_atom_site_aniso_U_12
F1 0.0464(7) 0.0502(7) 0.1132(14) -0.0010(8) 0.0037(8) -0.0132(5)
O1 0.0549(9) 0.0446(8) 0.0614(10) 0.0018(8) -0.0024(8) -0.0086(7)
N1 0.0359(7) 0.0404(8) 0.0344(8) 0.0063(7) 0.0002(6) -0.0006(6)
N2 0.0364(8) 0.0407(9) 0.0440(10) 0.0042(8) -0.0005(7) -0.0033(6)
C1 0.0401(9) 0.0360(9) 0.0312(9) 0.0072(8) 0.0012(7) 0.0022(7)
C2 0.0534(12) 0.0417(10) 0.0354(11) 0.0065(9) -0.0010(9) -0.0010(9)
C3 0.0685(15) 0.0393(10) 0.0395(12) 0.0017(10) 0.0049(10) 0.0043(10)
C4 0.0648(14) 0.0484(12) 0.0403(12) 0.0031(10) 0.0079(10) 0.0153(11)
C5 0.0451(11) 0.0501(12) 0.0317(10) 0.0090(9) 0.0050(8) 0.0107(9)
C6 0.0396(9) 0.0434(10) 0.0299(9) 0.0096(8) 0.0026(8) 0.0038(7)
C7 0.0441(11) 0.0684(16) 0.0455(12) 0.0090(11) 0.0059(10) 0.0147(11)
C8 0.0373(10) 0.0753(15) 0.0498(13) 0.0091(12) 0.0025(10) 0.0020(10)
C9 0.0427(10) 0.0574(13) 0.0497(13) 0.0066(11) -0.0009(9) -0.0048(9)
C10 0.0381(9) 0.0455(11) 0.0425(12) 0.0063(9) 0.0007(9) 0.0019(8)
C11 0.0356(9) 0.0433(10) 0.0380(10) 0.0064(8) -0.0028(8) 0.0007(7)
C12 0.0403(10) 0.0457(11) 0.0563(14) 0.0052(10) -0.0038(9) -0.0043(8)
C13 0.0371(10) 0.0639(15) 0.0584(14) 0.0046(12) 0.0028(10) -0.0006(10)
C14 0.0468(11) 0.0674(15) 0.0453(12) 0.0000(11) 0.0022(9) 0.0133(11)
C15 0.0522(12) 0.0463(12) 0.0527(13) -0.0004(10) -0.0036(10) 0.0044(9)
C16 0.0392(10) 0.0441(10) 0.0490(12) 0.0034(10) -0.0015(9) -0.0007(8)

loop_
_atom_type_symbol
_atom_type_description
_atom_type_scat_dispersion_real
_atom_type_scat_dispersion_imag
_atom_type_scat_source
C C 0.0033 0.0016 'International Tables Vol C Tables 4.2.6.8 and 6.1.1.4'
H H 0.0000 0.0000 'International Tables Vol C Tables 4.2.6.8 and 6.1.1.4'
F F 0.0171 0.0103 'International Tables Vol C Tables 4.2.6.8 and 6.1.1.4'
N N 0.0061 0.0033 'International Tables Vol C Tables 4.2.6.8 and 6.1.1.4'
O O 0.0106 0.0060 'International Tables Vol C Tables 4.2.6.8 and 6.1.1.4'

loop_
_geom_angle_atom_site_label_1
_geom_angle_atom_site_label_2
_geom_angle_atom_site_label_3
_geom_angle
C2 O1 H2B 121(6)
N2 N1 C1 118.23(15)
N1 N2 C11 118.02(16)
N1 N2 H2A 122.1(19)
C11 N2 H2A 119.8(19)
N1 C1 C2 123.95(17)
N1 C1 C6 115.87(16)
C2 C1 C6 120.13(16)
O1 C2 C3 120.95(19)
O1 C2 C1 121.47(18)
C3 C2 C1 117.58(19)
C4 C3 C2 121.5(2)
C4 C3 H3 123.1(13)
C2 C3 H3 115.3(14)
C3 C4 C5 122.8(2)
C3 C4 H4 119.7(14)
C5 C4 H4 117.4(14)
C7 C5 C6 118.99(19)
C7 C5 C4 121.86(19)
C6 C5 C4 119.15(19)
C10 C6 C5 118.85(17)
C10 C6 C1 122.37(16)
C5 C6 C1 118.76(17)
C8 C7 C5 121.2(2)
C8 C7 H7 123.8(15)
C5 C7 H7 114.9(15)
C7 C8 C9 119.8(2)
C7 C8 H8 119.4(13)
C9 C8 H8 120.8(13)
C10 C9 C8 120.8(2)
C10 C9 H9 120.5(13)
C8 C9 H9 118.6(13)
C9 C10 C6 120.31(18)
C9 C10 H10 120.8(13)
C6 C10 H10 118.8(12)
C16 C11 C12 118.19(18)
C16 C11 N2 123.67(17)
C12 C11 N2 118.13(17)
F1 C12 C13 119.73(19)
F1 C12 C11 117.52(18)
C13 C12 C11 122.7(2)
C12 C13 C14 118.2(2)
C12 C13 H13 114.3(15)
C14 C13 H13 127.5(15)
C13 C14 C15 120.3(2)
C13 C14 H14 118.9(15)
C15 C14 H14 120.8(15)
C16 C15 C14 120.5(2)
C16 C15 H15 120.8(14)
C14 C15 H15 118.7(14)
C15 C16 C11 120.08(19)
C15 C16 H16 120.8(12)
C11 C16 H16 119.1(12)

loop_
_geom_bond_atom_site_label_1
_geom_bond_atom_site_label_2
_geom_bond_distance
F1 C12 1.359(2)
O1 C2 1.272(3)
O1 H2B 0.97(3)
N1 N2 1.306(2)
N1 C1 1.334(2)
N2 C11 1.405(2)
N2 H2A 0.96(3)
C1 C2 1.452(3)
C1 C6 1.460(3)
C2 C3 1.443(3)
C3 C4 1.337(3)
C3 H3 0.93(2)
C4 C5 1.436(3)
C4 H4 1.02(3)
C5 C7 1.408(3)
C5 C6 1.415(3)
C6 C10 1.403(3)
C7 C8 1.362(3)
C7 H7 0.95(3)
C8 C9 1.389(3)
C8 H8 0.98(2)
C9 C10 1.380(3)
C9 H9 0.99(2)
C10 H10 1.00(2)
C11 C16 1.384(3)
C11 C12 1.389(3)
C12 C13 1.370(3)
C13 C14 1.381(4)
C13 H13 0.99(2)
C14 C15 1.389(3)
C14 H14 0.97(2)
C15 C16 1.376(3)
C15 H15 1.01(2)
C16 H16 0.96(2)
